data_7206814
loop_
_publ_author_name
'Han, Zheng-Bo'
'Zhang, Ming-Yang'
'Yuan, Da-Qiang'
'Fu, Shuai'
'Zhang, Guo-Xin'
'Wang, Xiao-Fang'

_publ_section_title
;
 Two unique self-penetrating metal--organic frameworks based on flexible
 tripodal ligands, Cu(ii) and N-containing bridging ligands
;
_journal_issue 23
_journal_name_full CrystEngComm
_journal_page_first 6945
_journal_paper_doi 10.1039/c1ce05749a
_journal_volume 13
_journal_year 2011
_chemical_formula_sum 'C50 H60 Cu3 N10 O22'
_chemical_formula_weight 1343.70
_chemical_name_systematic
;
?
;
_space_group_IT_number 15
_symmetry_cell_setting monoclinic
_symmetry_space_group_name_Hall '-C 2yc'
_symmetry_space_group_name_H-M 'C 1 2/c 1'
_atom_sites_solution_hydrogens geom
_atom_sites_solution_primary direct
_atom_sites_solution_secondary difmap
_audit_creation_method SHELXL-97
_cell_angle_alpha 90.00
_cell_angle_beta 92.326(3)
_cell_angle_gamma 90.00
_cell_formula_units_Z 8
_cell_length_a 39.005(6)
_cell_length_b 17.221(3)
_cell_length_c 16.817(3)
_cell_measurement_temperature 293(2)
_cell_volume 11287(3)
_computing_cell_refinement 'Bruker XSCANS'
_computing_data_collection 'Bruker XSCANS'
_computing_data_reduction 'Bruker XSCANS'
_computing_molecular_graphics 'SHELXTL (Bruker, 2001)'
_computing_publication_material 'SHELXTL (Bruker, 2001)'
_computing_structure_refinement 'SHELXL-97 (Sheldrick, 1997)'
_computing_structure_solution 'SHELXS-97 (Sheldrick, 1997)'
_diffrn_ambient_temperature 293(2)
_diffrn_measured_fraction_theta_full 0.978
_diffrn_measured_fraction_theta_max 0.978
_diffrn_measurement_method '\w scan'
_diffrn_radiation_monochromator graphite
_diffrn_radiation_source 'fine-focus sealed tube'
_diffrn_radiation_type MoK\a
_diffrn_radiation_wavelength 0.71073
_diffrn_reflns_av_R_equivalents 0.0395
_diffrn_reflns_av_sigmaI/netI 0.0477
_diffrn_reflns_limit_h_max 43
_diffrn_reflns_limit_h_min -48
_diffrn_reflns_limit_k_max 21
_diffrn_reflns_limit_k_min -21
_diffrn_reflns_limit_l_max 16
_diffrn_reflns_limit_l_min -20
_diffrn_reflns_number 31213
_diffrn_reflns_theta_full 26.12
_diffrn_reflns_theta_max 26.12
_diffrn_reflns_theta_min 1.29
_diffrn_standards_decay_% none
_diffrn_standards_interval_count 97
_diffrn_standards_number 3
_exptl_absorpt_coefficient_mu 1.209
_exptl_absorpt_correction_T_max 0.7642
_exptl_absorpt_correction_T_min 0.6638
_exptl_absorpt_correction_type psi-scan
_exptl_crystal_density_diffrn 1.581
_exptl_crystal_density_method 'not measured'
_exptl_crystal_F_000 5544
_exptl_crystal_size_max 0.37
_exptl_crystal_size_mid 0.32
_exptl_crystal_size_min 0.23
_refine_diff_density_max 1.020
_refine_diff_density_min -0.476
_refine_diff_density_rms 0.095
_refine_ls_extinction_method none
_refine_ls_goodness_of_fit_ref 1.018
_refine_ls_hydrogen_treatment mixed
_refine_ls_matrix_type full
_refine_ls_number_parameters 755
_refine_ls_number_reflns 11000
_refine_ls_number_restraints 0
_refine_ls_restrained_S_all 1.018
_refine_ls_R_factor_all 0.0808
_refine_ls_R_factor_gt 0.0581
_refine_ls_shift/su_max 0.001
_refine_ls_shift/su_mean 0.000
_refine_ls_structure_factor_coef Fsqd
_refine_ls_weighting_details 'calc w=1/[\s^2^(Fo^2^)+(0.0812P)^2^+33.7453P] where P=(Fo^2^+2Fc^2^)/3'
_refine_ls_weighting_scheme calc
_refine_ls_wR_factor_gt 0.1488
_refine_ls_wR_factor_ref 0.1649
_reflns_number_gt 8080
_reflns_number_total 11000
_reflns_threshold_expression >2sigma(I)
_cod_data_source_file c1ce05749a.txt
_cod_data_source_block 2
_cod_original_sg_symbol_H-M C2/c
_cod_database_code 7206814

loop_
_symmetry_equiv_pos_as_xyz
'x, y, z'
'-x, y, -z+1/2'
'x+1/2, y+1/2, z'
'-x+1/2, y+1/2, -z+1/2'
'-x, -y, -z'
'x, -y, z-1/2'
'-x+1/2, -y+1/2, -z'
'x+1/2, -y+1/2, z-1/2'

loop_
_atom_site_label
_atom_site_type_symbol
_atom_site_fract_x
_atom_site_fract_y
_atom_site_fract_z
_atom_site_U_iso_or_equiv
_atom_site_adp_type
_atom_site_occupancy
_atom_site_symmetry_multiplicity
_atom_site_calc_flag
_atom_site_refinement_flags
Cu1 Cu 0.217367(12) 0.02540(3) 0.46286(3) 0.03042(14) Uani 1 1 d .
Cu2 Cu 0.271197(13) -0.02472(3) 0.55042(3) 0.03015(14) Uani 1 1 d .
Cu3 Cu -0.004477(15) -0.24717(4) 0.53643(4) 0.0581(2) Uani 1 1 d .
C1 C 0.30362(11) 0.1983(2) 0.6656(2) 0.0349(9) Uani 1 1 d .
C2 C 0.35359(11) 0.1371(3) 0.7305(3) 0.0418(10) Uani 1 1 d .
C3 C 0.35747(11) 0.1876(2) 0.5956(3) 0.0387(10) Uani 1 1 d .
C4 C 0.30751(12) 0.2503(2) 0.5315(2) 0.0385(10) Uani 1 1 d .
H4A H 0.3226 0.2903 0.5122 0.046 Uiso 1 1 calc R
H4B H 0.2866 0.2755 0.5472 0.046 Uiso 1 1 calc R
C5 C 0.29886(12) 0.1939(2) 0.4642(3) 0.0393(10) Uani 1 1 d .
H5A H 0.2859 0.2216 0.4226 0.047 Uiso 1 1 calc R
H5B H 0.3201 0.1767 0.4419 0.047 Uiso 1 1 calc R
C6 C 0.27857(11) 0.1231(2) 0.4870(2) 0.0345(9) Uani 1 1 d .
C7 C 0.30139(11) 0.1504(2) 0.8030(2) 0.0369(10) Uani 1 1 d .
H7A H 0.2817 0.1849 0.8035 0.044 Uiso 1 1 calc R
H7B H 0.3160 0.1614 0.8497 0.044 Uiso 1 1 calc R
C8 C 0.28932(11) 0.0669(2) 0.8058(3) 0.0384(10) Uani 1 1 d .
H8A H 0.2733 0.0575 0.7612 0.046 Uiso 1 1 calc R
H8B H 0.3088 0.0328 0.8002 0.046 Uiso 1 1 calc R
C9 C 0.27206(11) 0.0476(2) 0.8823(2) 0.0330(9) Uani 1 1 d .
C10 C 0.40562(11) 0.1153(3) 0.6593(3) 0.0555(13) Uani 1 1 d .
H10A H 0.4127 0.1142 0.6046 0.067 Uiso 1 1 calc R
H10B H 0.4049 0.0622 0.6781 0.067 Uiso 1 1 calc R
C11 C 0.43194(14) 0.1597(4) 0.7092(4) 0.0725(18) Uani 1 1 d .
H11A H 0.4488 0.1231 0.7308 0.087 Uiso 1 1 calc R
H11B H 0.4206 0.1827 0.7538 0.087 Uiso 1 1 calc R
C12 C 0.45053(13) 0.2230(4) 0.6664(4) 0.0602(14) Uani 1 1 d .
C13 C 0.13878(12) -0.2208(3) 0.4179(3) 0.0443(11) Uani 1 1 d .
C14 C 0.13401(12) -0.1623(3) 0.2855(3) 0.0494(12) Uani 1 1 d .
C15 C 0.19022(12) -0.2022(2) 0.3407(3) 0.0394(10) Uani 1 1 d .
C16 C 0.19452(12) -0.2592(2) 0.4741(3) 0.0399(10) Uani 1 1 d .
H16A H 0.2173 -0.2702 0.4560 0.048 Uiso 1 1 calc R
H16B H 0.1846 -0.3078 0.4910 0.048 Uiso 1 1 calc R
C17 C 0.19752(13) -0.2045(2) 0.5449(3) 0.0429(10) Uani 1 1 d .
H17A H 0.1747 -0.1947 0.5637 0.051 Uiso 1 1 calc R
H17B H 0.2107 -0.2300 0.5875 0.051 Uiso 1 1 calc R
C18 C 0.21430(12) -0.1274(2) 0.5274(2) 0.0353(9) Uani 1 1 d .
C19 C 0.08349(13) -0.1713(4) 0.3703(4) 0.0662(16) Uani 1 1 d .
H19A H 0.0755 -0.1285 0.3370 0.079 Uiso 1 1 calc R
H19B H 0.0808 -0.1564 0.4254 0.079 Uiso 1 1 calc R
C20 C 0.06151(15) -0.2421(4) 0.3518(4) 0.0770(18) Uani 1 1 d .
H20A H 0.0754 -0.2882 0.3605 0.092 Uiso 1 1 calc R
H20B H 0.0544 -0.2409 0.2959 0.092 Uiso 1 1 calc R
C21 C 0.02976(14) -0.2488(4) 0.4009(4) 0.0708(18) Uani 1 1 d .
C22 C 0.18507(13) -0.1566(3) 0.2027(3) 0.0481(12) Uani 1 1 d .
H22A H 0.1688 -0.1658 0.1586 0.058 Uiso 1 1 calc R
H22B H 0.2048 -0.1898 0.1959 0.058 Uiso 1 1 calc R
C23 C 0.19605(13) -0.0733(2) 0.2029(3) 0.0438(11) Uani 1 1 d .
H23A H 0.2115 -0.0639 0.2486 0.053 Uiso 1 1 calc R
H23B H 0.1761 -0.0403 0.2080 0.053 Uiso 1 1 calc R
C24 C 0.21413(12) -0.0517(2) 0.1265(2) 0.0375(10) Uani 1 1 d .
C25 C 0.30169(12) -0.1044(2) 0.6996(3) 0.0413(10) Uani 1 1 d .
H25A H 0.2784 -0.1121 0.7071 0.050 Uiso 1 1 calc R
C26 C 0.32489(12) -0.1296(3) 0.7577(3) 0.0463(11) Uani 1 1 d .
H26A H 0.3170 -0.1529 0.8034 0.056 Uiso 1 1 calc R
C27 C 0.35945(12) -0.1207(3) 0.7491(3) 0.0467(11) Uani 1 1 d .
C28 C 0.36912(13) -0.0866(3) 0.6782(3) 0.0558(13) Uani 1 1 d .
H28A H 0.3922 -0.0809 0.6680 0.067 Uiso 1 1 calc R
C29 C 0.34447(13) -0.0615(3) 0.6235(3) 0.0501(12) Uani 1 1 d .
H29A H 0.3516 -0.0377 0.5773 0.060 Uiso 1 1 calc R
C30 C 0.38572(15) -0.1468(4) 0.8125(4) 0.0721(17) Uani 1 1 d .
H30A H 0.3735 -0.1637 0.8585 0.087 Uiso 1 1 calc R
H30B H 0.3976 -0.1917 0.7924 0.087 Uiso 1 1 calc R
C31 C 0.4116(2) -0.0893(6) 0.8391(5) 0.117(3) Uani 1 1 d .
H31A H 0.4318 -0.1176 0.8578 0.141 Uiso 1 1 calc R
H31B H 0.4179 -0.0600 0.7927 0.141 Uiso 1 1 calc R
C32 C 0.4040(3) -0.0371(5) 0.8968(6) 0.142(4) Uani 1 1 d .
H32A H 0.4016 -0.0657 0.9460 0.170 Uiso 1 1 calc R
H32B H 0.3816 -0.0151 0.8827 0.170 Uiso 1 1 calc R
C33 C 0.4289(2) 0.0310(5) 0.9143(4) 0.094(2) Uani 1 1 d .
C34 C 0.4639(3) 0.0231(4) 0.9087(6) 0.120(3) Uani 1 1 d .
H34A H 0.4732 -0.0250 0.8966 0.144 Uiso 1 1 calc R
C35 C 0.4859(2) 0.0888(4) 0.9214(5) 0.097(2) Uani 1 1 d .
H35A H 0.5094 0.0827 0.9169 0.117 Uiso 1 1 calc R
C36 C 0.43924(15) 0.1621(4) 0.9437(3) 0.0657(15) Uani 1 1 d .
H36A H 0.4297 0.2102 0.9553 0.079 Uiso 1 1 calc R
C37 C 0.41728(19) 0.1009(4) 0.9323(4) 0.082(2) Uani 1 1 d .
H37A H 0.3939 0.1084 0.9372 0.098 Uiso 1 1 calc R
C39 C -0.0271(2) -0.0915(5) 0.4883(9) 0.175(6) Uani 1 1 d .
H39A H -0.0041 -0.0796 0.4997 0.210 Uiso 1 1 calc R
C40 C -0.0488(3) -0.0323(5) 0.4598(9) 0.179(6) Uani 1 1 d .
H40A H -0.0399 0.0174 0.4538 0.215 Uiso 1 1 calc R
C41 C -0.08155(16) -0.0445(4) 0.4412(4) 0.0749(17) Uani 1 1 d .
C42 C -0.09210(16) -0.1171(4) 0.4533(4) 0.0784(19) Uani 1 1 d .
H42A H -0.1149 -0.1299 0.4418 0.094 Uiso 1 1 calc R
C43 C -0.07002(15) -0.1736(4) 0.4822(4) 0.0703(16) Uani 1 1 d .
H43A H -0.0788 -0.2231 0.4900 0.084 Uiso 1 1 calc R
C44 C -0.10545(17) 0.0181(4) 0.4048(5) 0.093(2) Uani 1 1 d .
H44A H -0.1228 -0.0073 0.3709 0.112 Uiso 1 1 calc R
H44B H -0.1172 0.0432 0.4476 0.112 Uiso 1 1 calc R
C45 C -0.08920(17) 0.0772(5) 0.3588(4) 0.101(3) Uani 1 1 d .
H45A H -0.0775 0.0518 0.3161 0.122 Uiso 1 1 calc R
H45B H -0.0718 0.1022 0.3928 0.122 Uiso 1 1 calc R
C46 C -0.11196(16) 0.1391(4) 0.3230(4) 0.083(2) Uani 1 1 d .
H46A H -0.0976 0.1811 0.3052 0.099 Uiso 1 1 calc R
H46B H -0.1260 0.1596 0.3643 0.099 Uiso 1 1 calc R
C47 C -0.13575(13) 0.1135(3) 0.2526(3) 0.0538(13) Uani 1 1 d .
C48 C -0.12379(14) 0.0784(5) 0.1856(4) 0.087(2) Uani 1 1 d .
H48A H -0.1004 0.0696 0.1815 0.105 Uiso 1 1 calc R
C49 C -0.14633(13) 0.0566(4) 0.1247(3) 0.0710(17) Uani 1 1 d .
H49A H -0.1376 0.0315 0.0809 0.085 Uiso 1 1 calc R
C50 C -0.19096(12) 0.1045(2) 0.1895(3) 0.0418(10) Uani 1 1 d .
H50A H -0.2143 0.1148 0.1915 0.050 Uiso 1 1 calc R
C51 C -0.17025(12) 0.1266(3) 0.2528(3) 0.0461(11) Uani 1 1 d .
H51A H -0.1797 0.1508 0.2962 0.055 Uiso 1 1 calc R
N1 N 0.31085(9) -0.06947(19) 0.6332(2) 0.0373(8) Uani 1 1 d .
N2 N 0.47376(12) 0.1581(3) 0.9393(3) 0.0634(12) Uani 1 1 d .
N3 N -0.03723(11) -0.1619(3) 0.4996(3) 0.0659(13) Uani 1 1 d .
N4 N -0.17982(9) 0.0692(2) 0.1251(2) 0.0388(8) Uani 1 1 d .
N5 N 0.32411(9) 0.21313(18) 0.6018(2) 0.0327(7) Uani 1 1 d .
N6 N 0.32065(9) 0.16459(19) 0.7305(2) 0.0340(8) Uani 1 1 d .
N7 N 0.37101(9) 0.1490(2) 0.6611(2) 0.0409(9) Uani 1 1 d .
N8 N 0.17350(9) -0.22766(18) 0.4075(2) 0.0351(8) Uani 1 1 d .
N9 N 0.12034(10) -0.1852(3) 0.3572(2) 0.0516(10) Uani 1 1 d .
N10 N 0.16889(9) -0.1759(2) 0.2793(2) 0.0435(9) Uani 1 1 d .
O1 O 0.24899(8) 0.11621(16) 0.45730(19) 0.0419(7) Uani 1 1 d .
O2 O 0.29358(8) 0.07477(16) 0.53291(19) 0.0426(7) Uani 1 1 d .
O3 O 0.24264(8) 0.01871(17) 0.87587(17) 0.0421(7) Uani 1 1 d .
O4 O 0.28859(8) 0.06045(18) 0.94686(17) 0.0443(7) Uani 1 1 d .
O5 O 0.45600(12) 0.2854(3) 0.7005(3) 0.0981(16) Uani 1 1 d .
O6 O 0.46022(9) 0.2045(2) 0.5980(2) 0.0605(10) Uani 1 1 d .
O7 O 0.27366(8) 0.21541(19) 0.6660(2) 0.0492(8) Uani 1 1 d .
O8 O 0.36671(9) 0.1039(2) 0.7868(2) 0.0651(11) Uani 1 1 d .
O9 O 0.37312(8) 0.1982(2) 0.5361(2) 0.0559(9) Uani 1 1 d .
O10 O 0.19736(8) -0.07829(17) 0.48658(19) 0.0433(7) Uani 1 1 d .
O11 O 0.24399(8) -0.11804(16) 0.55666(19) 0.0438(7) Uani 1 1 d .
O12 O 0.02974(9) -0.2087(3) 0.4644(3) 0.0675(11) Uani 1 1 d .
O13 O 0.00720(12) -0.2950(4) 0.3815(3) 0.113(2) Uani 1 1 d .
O14 O 0.19809(8) -0.06601(17) 0.06062(19) 0.0456(8) Uani 1 1 d .
O15 O 0.24246(8) -0.01989(18) 0.13467(18) 0.0458(8) Uani 1 1 d .
O16 O 0.12567(9) -0.2436(2) 0.4772(2) 0.0637(10) Uani 1 1 d .
O17 O 0.11661(10) -0.1345(3) 0.2321(3) 0.0789(13) Uani 1 1 d .
O18 O 0.22071(8) -0.2062(2) 0.3353(2) 0.0533(9) Uani 1 1 d .
O1W O 0.01602(11) -0.1707(3) 0.6446(3) 0.0836(13) Uani 1 1 d .
O2W O 0.0343(3) -0.0044(8) 0.3190(8) 0.134(4) Uiso 0.50 1 d P
O5W O 0.4550(4) -0.0457(9) 0.6489(10) 0.353(8) Uiso 1 1 d .
O4W O 0.0000 -0.3847(7) 0.2500 0.168(4) Uiso 1 2 d S
O3W O 0.0000 -0.0249(9) 0.2500 0.218(6) Uiso 1 2 d S
O6W O -0.0096(8) -0.1172(15) 0.279(2) 0.303(14) Uiso 0.50 1 d P

loop_
_atom_site_aniso_label
_atom_site_aniso_U_11
_atom_site_aniso_U_22
_atom_site_aniso_U_33
_atom_site_aniso_U_23
_atom_site_aniso_U_13
_atom_site_aniso_U_12
Cu1 0.0381(3) 0.0257(2) 0.0279(3) -0.00230(19) 0.0064(2) 0.00467(19)
Cu2 0.0399(3) 0.0251(2) 0.0257(3) -0.00080(18) 0.0048(2) 0.00265(19)
Cu3 0.0420(3) 0.0708(4) 0.0628(4) 0.0168(3) 0.0184(3) -0.0072(3)
C1 0.047(3) 0.0252(19) 0.033(2) 0.0003(17) 0.0135(19) -0.0042(17)
C2 0.040(2) 0.045(2) 0.041(3) 0.004(2) 0.007(2) -0.007(2)
C3 0.042(2) 0.041(2) 0.034(2) -0.0039(18) 0.010(2) -0.0144(19)
C4 0.055(3) 0.029(2) 0.033(2) 0.0029(17) 0.008(2) -0.0042(18)
C5 0.050(3) 0.039(2) 0.030(2) 0.0052(18) 0.0063(19) -0.0085(19)
C6 0.048(3) 0.028(2) 0.028(2) -0.0001(17) 0.0086(19) -0.0001(17)
C7 0.047(2) 0.035(2) 0.030(2) -0.0016(17) 0.0190(19) -0.0040(18)
C8 0.046(2) 0.038(2) 0.032(2) -0.0048(18) 0.0146(19) -0.0114(19)
C9 0.045(2) 0.0236(18) 0.031(2) 0.0025(16) 0.0113(19) -0.0014(16)
C10 0.036(3) 0.075(3) 0.056(3) 0.007(3) 0.016(2) -0.002(2)
C11 0.046(3) 0.116(5) 0.057(4) 0.023(3) 0.007(3) -0.017(3)
C12 0.035(3) 0.090(4) 0.057(4) 0.009(3) 0.009(2) -0.006(3)
C13 0.047(3) 0.046(3) 0.041(3) 0.000(2) 0.015(2) -0.012(2)
C14 0.047(3) 0.061(3) 0.041(3) 0.012(2) 0.009(2) -0.013(2)
C15 0.047(3) 0.033(2) 0.038(2) 0.0022(18) 0.015(2) -0.0085(19)
C16 0.051(3) 0.030(2) 0.040(2) 0.0061(18) 0.007(2) -0.0002(18)
C17 0.062(3) 0.036(2) 0.031(2) 0.0058(18) 0.007(2) -0.012(2)
C18 0.050(3) 0.030(2) 0.027(2) -0.0016(17) 0.0129(19) -0.0030(18)
C19 0.043(3) 0.089(4) 0.068(4) 0.018(3) 0.020(3) 0.002(3)
C20 0.054(3) 0.115(5) 0.063(4) 0.005(4) 0.017(3) -0.023(3)
C21 0.040(3) 0.116(5) 0.057(4) 0.032(4) 0.010(3) -0.010(3)
C22 0.064(3) 0.044(3) 0.038(3) -0.005(2) 0.018(2) -0.005(2)
C23 0.059(3) 0.037(2) 0.036(2) -0.0036(19) 0.013(2) -0.005(2)
C24 0.052(3) 0.034(2) 0.028(2) 0.0062(17) 0.0088(19) 0.0019(19)
C25 0.047(3) 0.039(2) 0.038(2) 0.0021(19) 0.009(2) -0.0014(19)
C26 0.059(3) 0.047(3) 0.033(2) 0.003(2) 0.001(2) -0.002(2)
C27 0.053(3) 0.043(2) 0.044(3) -0.002(2) -0.005(2) -0.003(2)
C28 0.042(3) 0.058(3) 0.068(4) 0.006(3) 0.004(3) -0.007(2)
C29 0.055(3) 0.049(3) 0.047(3) 0.010(2) 0.008(2) -0.003(2)
C30 0.062(4) 0.091(4) 0.062(4) 0.006(3) -0.016(3) 0.000(3)
C31 0.100(6) 0.175(9) 0.074(5) -0.012(6) -0.017(4) -0.056(6)
C32 0.219(11) 0.093(6) 0.119(8) -0.027(5) 0.080(8) -0.073(7)
C33 0.112(6) 0.101(6) 0.071(5) -0.011(4) 0.042(4) -0.029(5)
C34 0.168(9) 0.065(5) 0.130(8) -0.027(5) 0.054(7) -0.002(5)
C35 0.104(6) 0.072(4) 0.119(6) -0.016(4) 0.051(5) -0.005(4)
C36 0.062(4) 0.081(4) 0.055(3) -0.020(3) 0.005(3) -0.010(3)
C37 0.091(5) 0.104(5) 0.052(4) -0.023(4) 0.017(3) -0.021(4)
C39 0.073(5) 0.089(6) 0.356(19) 0.052(9) -0.060(8) -0.026(5)
C40 0.111(7) 0.066(5) 0.353(19) 0.044(8) -0.073(9) -0.019(5)
C41 0.053(3) 0.082(4) 0.090(5) 0.007(4) 0.006(3) -0.004(3)
C42 0.057(4) 0.105(5) 0.073(4) 0.023(4) -0.005(3) -0.016(4)
C43 0.063(4) 0.081(4) 0.067(4) 0.015(3) -0.003(3) -0.018(3)
C44 0.065(4) 0.093(5) 0.123(7) 0.010(5) 0.009(4) -0.001(4)
C45 0.067(4) 0.167(8) 0.069(5) 0.034(5) -0.013(4) -0.017(5)
C46 0.063(4) 0.116(5) 0.067(4) 0.015(4) -0.022(3) -0.025(4)
C47 0.053(3) 0.065(3) 0.042(3) 0.012(2) -0.007(2) -0.014(2)
C48 0.034(3) 0.154(7) 0.074(4) -0.009(4) 0.001(3) 0.002(4)
C49 0.043(3) 0.123(5) 0.047(3) -0.022(3) 0.006(2) 0.004(3)
C50 0.047(3) 0.036(2) 0.043(3) -0.0055(19) 0.001(2) 0.0047(19)
C51 0.057(3) 0.041(2) 0.040(3) -0.006(2) -0.004(2) -0.004(2)
N1 0.047(2) 0.0305(18) 0.0350(19) -0.0030(15) 0.0045(16) 0.0002(15)
N2 0.066(3) 0.066(3) 0.061(3) -0.016(2) 0.024(2) -0.003(2)
N3 0.047(3) 0.070(3) 0.081(4) 0.012(3) 0.011(2) -0.010(2)
N4 0.041(2) 0.0380(19) 0.037(2) 0.0033(16) 0.0021(16) -0.0049(16)
N5 0.042(2) 0.0283(16) 0.0284(18) 0.0011(14) 0.0099(15) -0.0067(14)
N6 0.0383(19) 0.0350(18) 0.0298(18) 0.0031(14) 0.0139(15) -0.0036(14)
N7 0.0317(19) 0.053(2) 0.039(2) 0.0080(17) 0.0122(16) -0.0032(16)
N8 0.044(2) 0.0314(17) 0.0314(19) 0.0005(14) 0.0140(16) -0.0066(14)
N9 0.036(2) 0.070(3) 0.049(2) 0.017(2) 0.0138(18) -0.0045(19)
N10 0.045(2) 0.048(2) 0.039(2) 0.0081(17) 0.0171(17) -0.0084(17)
O1 0.0443(18) 0.0295(15) 0.0517(19) 0.0051(13) -0.0014(15) -0.0010(13)
O2 0.0483(18) 0.0323(15) 0.0469(18) 0.0075(14) 0.0004(14) -0.0044(13)
O3 0.0460(18) 0.0489(18) 0.0320(16) 0.0061(13) 0.0090(13) -0.0121(14)
O4 0.0522(19) 0.0531(18) 0.0284(16) 0.0026(14) 0.0101(14) -0.0157(15)
O5 0.088(3) 0.109(4) 0.099(4) -0.022(3) 0.036(3) -0.028(3)
O6 0.047(2) 0.075(2) 0.061(2) 0.0128(19) 0.0191(18) -0.0136(18)
O7 0.0434(19) 0.0545(19) 0.051(2) 0.0124(16) 0.0152(15) 0.0093(15)
O8 0.044(2) 0.102(3) 0.050(2) 0.034(2) 0.0059(16) 0.0021(19)
O9 0.0476(19) 0.082(2) 0.0391(19) 0.0107(17) 0.0187(16) -0.0092(17)
O10 0.0498(18) 0.0352(16) 0.0449(18) 0.0061(14) 0.0012(15) -0.0036(14)
O11 0.0495(19) 0.0291(15) 0.053(2) 0.0056(14) 0.0003(15) -0.0023(13)
O12 0.045(2) 0.092(3) 0.067(3) 0.032(2) 0.0195(19) 0.0008(19)
O13 0.066(3) 0.189(6) 0.084(4) 0.011(4) 0.010(3) -0.054(3)
O14 0.0529(19) 0.0453(17) 0.0397(18) 0.0069(14) 0.0137(15) -0.0126(14)
O15 0.0516(19) 0.0543(19) 0.0322(17) 0.0097(14) 0.0108(14) -0.0085(15)
O16 0.053(2) 0.090(3) 0.050(2) 0.020(2) 0.0244(17) -0.0141(19)
O17 0.056(2) 0.119(4) 0.062(3) 0.040(3) 0.001(2) -0.009(2)
O18 0.0428(19) 0.060(2) 0.058(2) 0.0131(17) 0.0211(16) 0.0000(16)
O1W 0.074(3) 0.091(3) 0.086(3) -0.001(2) 0.008(2) -0.026(2)

loop_
_atom_type_symbol
_atom_type_description
_atom_type_scat_dispersion_real
_atom_type_scat_dispersion_imag
_atom_type_scat_source
C C 0.0033 0.0016 'International Tables Vol C Tables 4.2.6.8 and 6.1.1.4'
H H 0.0000 0.0000 'International Tables Vol C Tables 4.2.6.8 and 6.1.1.4'
N N 0.0061 0.0033 'International Tables Vol C Tables 4.2.6.8 and 6.1.1.4'
O O 0.0106 0.0060 'International Tables Vol C Tables 4.2.6.8 and 6.1.1.4'
Cu Cu 0.3201 1.2651 'International Tables Vol C Tables 4.2.6.8 and 6.1.1.4'

loop_
_geom_angle_atom_site_label_1
_geom_angle_atom_site_label_2
_geom_angle_atom_site_label_3
_geom_angle
_geom_angle_site_symmetry_1
_geom_angle_site_symmetry_3
O3 Cu1 O14 171.33(13) 6 6_556
O3 Cu1 O1 86.44(13) 6 .
O14 Cu1 O1 91.06(13) 6_556 .
O3 Cu1 O10 90.86(13) 6 .
O14 Cu1 O10 89.15(13) 6_556 .
O1 Cu1 O10 163.28(12) . .
O3 Cu1 N4 88.38(13) 6 2
O14 Cu1 N4 100.13(13) 6_556 2
O1 Cu1 N4 95.54(13) . 2
O10 Cu1 N4 100.87(13) . 2
O3 Cu1 Cu2 82.95(9) 6 .
O14 Cu1 Cu2 88.42(10) 6_556 .
O1 Cu1 Cu2 78.74(9) . .
O10 Cu1 Cu2 84.56(9) . .
N4 Cu1 Cu2 169.87(10) 2 .
O11 Cu2 O2 171.68(13) . .
O11 Cu2 O4 89.88(14) . 6
O2 Cu2 O4 88.22(13) . 6
O11 Cu2 O15 87.48(13) . 6_556
O2 Cu2 O15 92.11(13) . 6_556
O4 Cu2 O15 163.87(13) 6 6_556
O11 Cu2 N1 92.77(13) . .
O2 Cu2 N1 95.55(13) . .
O4 Cu2 N1 101.02(13) 6 .
O15 Cu2 N1 95.00(13) 6_556 .
O11 Cu2 Cu1 82.93(9) . .
O2 Cu2 Cu1 88.82(9) . .
O4 Cu2 Cu1 84.57(9) 6 .
O15 Cu2 Cu1 79.31(10) 6_556 .
N1 Cu2 Cu1 172.98(10) . .
O6 Cu3 O12 172.73(19) 3_445 .
O6 Cu3 N3 91.23(17) 3_445 .
O12 Cu3 N3 90.18(17) . .
O6 Cu3 N2 88.52(17) 3_445 4_546
O12 Cu3 N2 89.12(16) . 4_546
N3 Cu3 N2 172.3(2) . 4_546
O6 Cu3 O1W 93.07(16) 3_445 .
O12 Cu3 O1W 94.03(18) . .
N3 Cu3 O1W 91.22(19) . .
N2 Cu3 O1W 96.48(19) 4_546 .
O7 C1 N6 122.2(4) . .
O7 C1 N5 123.3(4) . .
N6 C1 N5 114.5(4) . .
O8 C2 N6 122.2(4) . .
O8 C2 N7 121.7(4) . .
N6 C2 N7 116.2(4) . .
O9 C3 N7 123.1(4) . .
O9 C3 N5 121.6(4) . .
N7 C3 N5 115.2(4) . .
N5 C4 C5 113.4(3) . .
N5 C4 H4A 108.9 . .
C5 C4 H4A 108.9 . .
N5 C4 H4B 108.9 . .
C5 C4 H4B 108.9 . .
H4A C4 H4B 107.7 . .
C6 C5 C4 115.4(3) . .
C6 C5 H5A 108.4 . .
C4 C5 H5A 108.4 . .
C6 C5 H5B 108.4 . .
C4 C5 H5B 108.4 . .
H5A C5 H5B 107.5 . .
O1 C6 O2 125.6(4) . .
O1 C6 C5 117.5(4) . .
O2 C6 C5 116.9(4) . .
N6 C7 C8 110.6(3) . .
N6 C7 H7A 109.5 . .
C8 C7 H7A 109.5 . .
N6 C7 H7B 109.5 . .
C8 C7 H7B 109.5 . .
H7A C7 H7B 108.1 . .
C9 C8 C7 112.6(3) . .
C9 C8 H8A 109.1 . .
C7 C8 H8A 109.1 . .
C9 C8 H8B 109.1 . .
C7 C8 H8B 109.1 . .
H8A C8 H8B 107.8 . .
O3 C9 O4 125.4(4) . .
O3 C9 C8 116.9(4) . .
O4 C9 C8 117.7(4) . .
N7 C10 C11 113.2(5) . .
N7 C10 H10A 108.9 . .
C11 C10 H10A 108.9 . .
N7 C10 H10B 108.9 . .
C11 C10 H10B 108.9 . .
H10A C10 H10B 107.8 . .
C10 C11 C12 115.4(5) . .
C10 C11 H11A 108.4 . .
C12 C11 H11A 108.4 . .
C10 C11 H11B 108.4 . .
C12 C11 H11B 108.4 . .
H11A C11 H11B 107.5 . .
O5 C12 O6 126.1(5) . .
O5 C12 C11 119.1(6) . .
O6 C12 C11 114.7(6) . .
O16 C13 N9 122.4(4) . .
O16 C13 N8 122.0(5) . .
N9 C13 N8 115.6(4) . .
O17 C14 N10 122.4(4) . .
O17 C14 N9 122.2(5) . .
N10 C14 N9 115.3(4) . .
O18 C15 N10 122.2(4) . .
O18 C15 N8 122.8(4) . .
N10 C15 N8 114.9(4) . .
N8 C16 C17 113.1(3) . .
N8 C16 H16A 109.0 . .
C17 C16 H16A 109.0 . .
N8 C16 H16B 109.0 . .
C17 C16 H16B 109.0 . .
H16A C16 H16B 107.8 . .
C18 C17 C16 114.3(3) . .
C18 C17 H17A 108.7 . .
C16 C17 H17A 108.7 . .
C18 C17 H17B 108.7 . .
C16 C17 H17B 108.7 . .
H17A C17 H17B 107.6 . .
O11 C18 O10 125.9(4) . .
O11 C18 C17 115.9(4) . .
O10 C18 C17 118.2(4) . .
N9 C19 C20 112.5(5) . .
N9 C19 H19A 109.1 . .
C20 C19 H19A 109.1 . .
N9 C19 H19B 109.1 . .
C20 C19 H19B 109.1 . .
H19A C19 H19B 107.8 . .
C19 C20 C21 114.5(6) . .
C19 C20 H20A 108.6 . .
C21 C20 H20A 108.6 . .
C19 C20 H20B 108.6 . .
C21 C20 H20B 108.6 . .
H20A C20 H20B 107.6 . .
O13 C21 O12 123.6(5) . .
O13 C21 C20 119.8(7) . .
O12 C21 C20 116.4(6) . .
N10 C22 C23 110.0(4) . .
N10 C22 H22A 109.7 . .
C23 C22 H22A 109.7 . .
N10 C22 H22B 109.7 . .
C23 C22 H22B 109.7 . .
H22A C22 H22B 108.2 . .
C22 C23 C24 111.8(4) . .
C22 C23 H23A 109.3 . .
C24 C23 H23A 109.3 . .
C22 C23 H23B 109.3 . .
C24 C23 H23B 109.3 . .
H23A C23 H23B 107.9 . .
O15 C24 O14 126.0(4) . .
O15 C24 C23 116.9(4) . .
O14 C24 C23 117.0(4) . .
N1 C25 C26 123.2(4) . .
N1 C25 H25A 118.4 . .
C26 C25 H25A 118.4 . .
C27 C26 C25 120.8(4) . .
C27 C26 H26A 119.6 . .
C25 C26 H26A 119.6 . .
C26 C27 C28 116.0(4) . .
C26 C27 C30 122.1(5) . .
C28 C27 C30 121.8(5) . .
C29 C28 C27 119.9(5) . .
C29 C28 H28A 120.0 . .
C27 C28 H28A 120.0 . .
N1 C29 C28 123.4(5) . .
N1 C29 H29A 118.3 . .
C28 C29 H29A 118.3 . .
C31 C30 C27 116.7(6) . .
C31 C30 H30A 108.1 . .
C27 C30 H30A 108.1 . .
C31 C30 H30B 108.1 . .
C27 C30 H30B 108.1 . .
H30A C30 H30B 107.3 . .
C32 C31 C30 119.6(8) . .
C32 C31 H31A 107.4 . .
C30 C31 H31A 107.4 . .
C32 C31 H31B 107.4 . .
C30 C31 H31B 107.4 . .
H31A C31 H31B 106.9 . .
C31 C32 C33 118.8(8) . .
C31 C32 H32A 107.6 . .
C33 C32 H32A 107.6 . .
C31 C32 H32B 107.6 . .
C33 C32 H32B 107.6 . .
H32A C32 H32B 107.0 . .
C37 C33 C34 117.0(7) . .
C37 C33 C32 121.0(8) . .
C34 C33 C32 122.0(8) . .
C33 C34 C35 120.0(7) . .
C33 C34 H34A 120.0 . .
C35 C34 H34A 120.0 . .
N2 C35 C34 122.0(7) . .
N2 C35 H35A 119.0 . .
C34 C35 H35A 119.0 . .
N2 C36 C37 124.9(6) . .
N2 C36 H36A 117.6 . .
C37 C36 H36A 117.6 . .
C33 C37 C36 121.0(7) . .
C33 C37 H37A 119.5 . .
C36 C37 H37A 119.5 . .
N3 C39 C40 123.3(7) . .
N3 C39 H39A 118.3 . .
C40 C39 H39A 118.3 . .
C41 C40 C39 122.2(8) . .
C41 C40 H40A 118.9 . .
C39 C40 H40A 118.9 . .
C40 C41 C42 114.5(7) . .
C40 C41 C44 123.2(7) . .
C42 C41 C44 122.2(6) . .
C41 C42 C43 121.6(6) . .
C41 C42 H42A 119.2 . .
C43 C42 H42A 119.2 . .
N3 C43 C42 124.1(6) . .
N3 C43 H43A 118.0 . .
C42 C43 H43A 118.0 . .
C45 C44 C41 115.9(6) . .
C45 C44 H44A 108.3 . .
C41 C44 H44A 108.3 . .
C45 C44 H44B 108.3 . .
C41 C44 H44B 108.3 . .
H44A C44 H44B 107.4 . .
C44 C45 C46 116.9(6) . .
C44 C45 H45A 108.1 . .
C46 C45 H45A 108.1 . .
C44 C45 H45B 108.1 . .
C46 C45 H45B 108.1 . .
H45A C45 H45B 107.3 . .
C45 C46 C47 115.8(6) . .
C45 C46 H46A 108.3 . .
C47 C46 H46A 108.3 . .
C45 C46 H46B 108.3 . .
C47 C46 H46B 108.3 . .
H46A C46 H46B 107.4 . .
C51 C47 C48 116.2(5) . .
C51 C47 C46 121.0(5) . .
C48 C47 C46 122.8(5) . .
C47 C48 C49 120.2(5) . .
C47 C48 H48A 119.9 . .
C49 C48 H48A 119.9 . .
N4 C49 C48 123.5(5) . .
N4 C49 H49A 118.3 . .
C48 C49 H49A 118.3 . .
N4 C50 C51 124.0(4) . .
N4 C50 H50A 118.0 . .
C51 C50 H50A 118.0 . .
C50 C51 C47 120.4(5) . .
C50 C51 H51A 119.8 . .
C47 C51 H51A 119.8 . .
C25 N1 C29 116.6(4) . .
C25 N1 Cu2 119.2(3) . .
C29 N1 Cu2 124.1(3) . .
C35 N2 C36 115.1(6) . .
C35 N2 Cu3 123.4(5) . 4_556
C36 N2 Cu3 121.5(4) . 4_556
C39 N3 C43 114.3(6) . .
C39 N3 Cu3 122.1(5) . .
C43 N3 Cu3 123.6(4) . .
C49 N4 C50 115.8(4) . .
C49 N4 Cu1 125.2(3) . 2
C50 N4 Cu1 118.6(3) . 2
C3 N5 C1 125.0(4) . .
C3 N5 C4 117.6(3) . .
C1 N5 C4 116.9(4) . .
C2 N6 C1 124.4(4) . .
C2 N6 C7 116.9(4) . .
C1 N6 C7 118.5(3) . .
C3 N7 C2 124.0(4) . .
C3 N7 C10 119.8(4) . .
C2 N7 C10 116.1(4) . .
C13 N8 C15 124.8(4) . .
C13 N8 C16 117.2(4) . .
C15 N8 C16 117.9(4) . .
C13 N9 C14 124.3(4) . .
C13 N9 C19 116.4(4) . .
C14 N9 C19 119.3(4) . .
C15 N10 C14 124.3(4) . .
C15 N10 C22 117.1(4) . .
C14 N10 C22 118.5(4) . .
C6 O1 Cu1 128.3(3) . .
C6 O2 Cu2 118.1(3) . .
C9 O3 Cu1 125.4(3) . 6_556
C9 O4 Cu2 121.2(3) . 6_556
C12 O6 Cu3 128.3(4) . 3
C18 O10 Cu1 120.6(3) . .
C18 O11 Cu2 126.0(3) . .
C21 O12 Cu3 111.2(4) . .
C24 O14 Cu1 117.9(3) . 6
C24 O15 Cu2 128.1(3) . 6
O6W O3W O6W 42.9(19) 2 .
O6W O3W O2W 99.6(14) 2 2
O6W O3W O2W 101.8(13) . 2
O6W O6W O3W 68.6(9) 2 .

loop_
_geom_bond_atom_site_label_1
_geom_bond_atom_site_label_2
_geom_bond_distance
_geom_bond_site_symmetry_2
Cu1 O3 1.951(3) 6
Cu1 O14 1.964(3) 6_556
Cu1 O1 1.996(3) .
Cu1 O10 1.995(3) .
Cu1 N4 2.174(4) 2
Cu1 Cu2 2.6592(7) .
Cu2 O11 1.931(3) .
Cu2 O2 1.951(3) .
Cu2 O4 1.992(3) 6
Cu2 O15 1.996(3) 6_556
Cu2 N1 2.179(4) .
Cu3 O6 1.943(3) 3_445
Cu3 O12 1.954(3) .
Cu3 N3 2.026(5) .
Cu3 N2 2.055(5) 4_546
Cu3 O1W 2.358(5) .
C1 O7 1.206(5) .
C1 N6 1.383(5) .
C1 N5 1.386(5) .
C2 O8 1.203(5) .
C2 N6 1.370(6) .
C2 N7 1.389(6) .
C3 O9 1.208(5) .
C3 N7 1.374(6) .
C3 N5 1.381(5) .
C4 N5 1.472(5) .
C4 C5 1.520(6) .
C4 H4A 0.9700 .
C4 H4B 0.9700 .
C5 C6 1.512(5) .
C5 H5A 0.9700 .
C5 H5B 0.9700 .
C6 O1 1.244(5) .
C6 O2 1.263(5) .
C7 N6 1.477(5) .
C7 C8 1.513(5) .
C7 H7A 0.9700 .
C7 H7B 0.9700 .
C8 C9 1.513(5) .
C8 H8A 0.9700 .
C8 H8B 0.9700 .
C9 O3 1.251(5) .
C9 O4 1.260(5) .
C10 N7 1.470(6) .
C10 C11 1.507(8) .
C10 H10A 0.9700 .
C10 H10B 0.9700 .
C11 C12 1.509(8) .
C11 H11A 0.9700 .
C11 H11B 0.9700 .
C12 O5 1.233(7) .
C12 O6 1.267(7) .
C13 O16 1.204(5) .
C13 N9 1.370(6) .
C13 N8 1.377(6) .
C14 O17 1.202(6) .
C14 N10 1.388(6) .
C14 N9 1.395(6) .
C15 O18 1.198(5) .
C15 N10 1.376(6) .
C15 N8 1.393(5) .
C16 N8 1.465(6) .
C16 C17 1.519(6) .
C16 H16A 0.9700 .
C16 H16B 0.9700 .
C17 C18 1.515(5) .
C17 H17A 0.9700 .
C17 H17B 0.9700 .
C18 O11 1.250(5) .
C18 O10 1.259(5) .
C19 N9 1.483(6) .
C19 C20 1.516(8) .
C19 H19A 0.9700 .
C19 H19B 0.9700 .
C20 C21 1.521(8) .
C20 H20A 0.9700 .
C20 H20B 0.9700 .
C21 O13 1.221(8) .
C21 O12 1.271(8) .
C22 N10 1.494(5) .
C22 C23 1.497(6) .
C22 H22A 0.9700 .
C22 H22B 0.9700 .
C23 C24 1.537(6) .
C23 H23A 0.9700 .
C23 H23B 0.9700 .
C24 O15 1.236(5) .
C24 O14 1.274(5) .
C25 N1 1.330(5) .
C25 C26 1.374(6) .
C25 H25A 0.9300 .
C26 C27 1.370(7) .
C26 H26A 0.9300 .
C27 C28 1.394(7) .
C27 C30 1.517(7) .
C28 C29 1.374(7) .
C28 H28A 0.9300 .
C29 N1 1.335(6) .
C29 H29A 0.9300 .
C30 C31 1.470(9) .
C30 H30A 0.9700 .
C30 H30B 0.9700 .
C31 C32 1.364(11) .
C31 H31A 0.9700 .
C31 H31B 0.9700 .
C32 C33 1.544(10) .
C32 H32A 0.9700 .
C32 H32B 0.9700 .
C33 C37 1.326(10) .
C33 C34 1.380(11) .
C34 C35 1.431(10) .
C34 H34A 0.9300 .
C35 N2 1.323(8) .
C35 H35A 0.9300 .
C36 N2 1.353(7) .
C36 C37 1.367(8) .
C36 H36A 0.9300 .
C37 H37A 0.9300 .
C39 N3 1.293(9) .
C39 C40 1.398(11) .
C39 H39A 0.9300 .
C40 C41 1.320(11) .
C40 H40A 0.9300 .
C41 C42 1.334(9) .
C41 C44 1.536(9) .
C42 C43 1.374(9) .
C42 H42A 0.9300 .
C43 N3 1.316(7) .
C43 H43A 0.9300 .
C44 C45 1.440(9) .
C44 H44A 0.9700 .
C44 H44B 0.9700 .
C45 C46 1.498(10) .
C45 H45A 0.9700 .
C45 H45B 0.9700 .
C46 C47 1.538(7) .
C46 H46A 0.9700 .
C46 H46B 0.9700 .
C47 C51 1.365(7) .
C47 C48 1.376(8) .
C48 C49 1.375(8) .
C48 H48A 0.9300 .
C49 N4 1.325(6) .
C49 H49A 0.9300 .
C50 N4 1.330(6) .
C50 C51 1.364(6) .
C50 H50A 0.9300 .
C51 H51A 0.9300 .
N2 Cu3 2.055(5) 4_556
N4 Cu1 2.174(4) 2
O3 Cu1 1.951(3) 6_556
O4 Cu2 1.992(3) 6_556
O6 Cu3 1.943(3) 3
O14 Cu1 1.964(3) 6
O15 Cu2 1.996(3) 6
O3W O6W 1.71(2) 2
O3W O6W 1.71(2) .
O3W O2W 1.769(13) 2
O6W O6W 1.25(6) 2

loop_
_geom_torsion_atom_site_label_1
_geom_torsion_atom_site_label_2
_geom_torsion_atom_site_label_3
_geom_torsion_atom_site_label_4
_geom_torsion
_geom_torsion_site_symmetry_1
_geom_torsion_site_symmetry_4
O3 Cu1 Cu2 O11 -89.83(13) 6 .
O14 Cu1 Cu2 O11 91.02(14) 6_556 .
O1 Cu1 Cu2 O11 -177.59(13) . .
O10 Cu1 Cu2 O11 1.72(13) . .
N4 Cu1 Cu2 O11 -121.3(5) 2 .
O3 Cu1 Cu2 O2 89.04(13) 6 .
O14 Cu1 Cu2 O2 -90.11(13) 6_556 .
O1 Cu1 Cu2 O2 1.28(13) . .
O10 Cu1 Cu2 O2 -179.41(13) . .
N4 Cu1 Cu2 O2 57.6(5) 2 .
O3 Cu1 Cu2 O4 0.72(13) 6 6
O14 Cu1 Cu2 O4 -178.43(13) 6_556 6
O1 Cu1 Cu2 O4 -87.04(13) . 6
O10 Cu1 Cu2 O4 92.27(13) . 6
N4 Cu1 Cu2 O4 -30.7(5) 2 6
O3 Cu1 Cu2 O15 -178.59(13) 6 6_556
O14 Cu1 Cu2 O15 2.26(13) 6_556 6_556
O1 Cu1 Cu2 O15 93.65(13) . 6_556
O10 Cu1 Cu2 O15 -87.04(13) . 6_556
N4 Cu1 Cu2 O15 150.0(5) 2 6_556
O3 Cu1 Cu2 N1 -142.3(7) 6 .
O14 Cu1 Cu2 N1 38.5(7) 6_556 .
O1 Cu1 Cu2 N1 129.9(7) . .
O10 Cu1 Cu2 N1 -50.8(7) . .
N4 Cu1 Cu2 N1 -173.8(9) 2 .
N5 C4 C5 C6 52.2(5) . .
C4 C5 C6 O1 114.8(4) . .
C4 C5 C6 O2 -67.2(5) . .
N6 C7 C8 C9 175.1(4) . .
C7 C8 C9 O3 126.2(4) . .
C7 C8 C9 O4 -55.1(5) . .
N7 C10 C11 C12 -91.1(6) . .
C10 C11 C12 O5 138.7(6) . .
C10 C11 C12 O6 -43.7(7) . .
N8 C16 C17 C18 -61.3(5) . .
C16 C17 C18 O11 -107.7(5) . .
C16 C17 C18 O10 73.5(5) . .
N9 C19 C20 C21 149.7(5) . .
C19 C20 C21 O13 166.7(6) . .
C19 C20 C21 O12 -18.4(8) . .
N10 C22 C23 C24 177.8(4) . .
C22 C23 C24 O15 -128.1(5) . .
C22 C23 C24 O14 54.0(6) . .
N1 C25 C26 C27 -1.0(7) . .
C25 C26 C27 C28 -1.2(7) . .
C25 C26 C27 C30 179.1(5) . .
C26 C27 C28 C29 2.5(7) . .
C30 C27 C28 C29 -177.9(5) . .
C27 C28 C29 N1 -1.7(8) . .
C26 C27 C30 C31 -128.3(6) . .
C28 C27 C30 C31 52.1(8) . .
C27 C30 C31 C32 84.2(10) . .
C30 C31 C32 C33 -170.1(8) . .
C31 C32 C33 C37 142.8(10) . .
C31 C32 C33 C34 -34.3(15) . .
C37 C33 C34 C35 -0.5(13) . .
C32 C33 C34 C35 176.7(8) . .
C33 C34 C35 N2 0.5(14) . .
C34 C33 C37 C36 0.8(12) . .
C32 C33 C37 C36 -176.5(7) . .
N2 C36 C37 C33 -1.0(11) . .
N3 C39 C40 C41 -1(2) . .
C39 C40 C41 C42 1.3(19) . .
C39 C40 C41 C44 -176.0(12) . .
C40 C41 C42 C43 -0.5(13) . .
C44 C41 C42 C43 176.8(7) . .
C41 C42 C43 N3 -0.7(11) . .
C40 C41 C44 C45 27.5(14) . .
C42 C41 C44 C45 -149.5(8) . .
C41 C44 C45 C46 -179.8(7) . .
C44 C45 C46 C47 -71.7(9) . .
C45 C46 C47 C51 126.8(6) . .
C45 C46 C47 C48 -55.2(8) . .
C51 C47 C48 C49 -2.1(10) . .
C46 C47 C48 C49 179.8(7) . .
C47 C48 C49 N4 2.0(12) . .
N4 C50 C51 C47 0.4(7) . .
C48 C47 C51 C50 0.9(8) . .
C46 C47 C51 C50 179.1(5) . .
C26 C25 N1 C29 1.9(6) . .
C26 C25 N1 Cu2 -175.4(3) . .
C28 C29 N1 C25 -0.6(7) . .
C28 C29 N1 Cu2 176.6(4) . .
O11 Cu2 N1 C25 -45.4(3) . .
O2 Cu2 N1 C25 134.9(3) . .
O4 Cu2 N1 C25 -135.8(3) 6 .
O15 Cu2 N1 C25 42.3(3) 6_556 .
Cu1 Cu2 N1 C25 6.7(10) . .
O11 Cu2 N1 C29 137.5(4) . .
O2 Cu2 N1 C29 -42.2(4) . .
O4 Cu2 N1 C29 47.1(4) 6 .
O15 Cu2 N1 C29 -134.8(4) 6_556 .
Cu1 Cu2 N1 C29 -170.5(6) . .
C34 C35 N2 C36 -0.7(11) . .
C34 C35 N2 Cu3 176.8(6) . 4_556
C37 C36 N2 C35 1.0(9) . .
C37 C36 N2 Cu3 -176.6(5) . 4_556
C40 C39 N3 C43 -0.2(18) . .
C40 C39 N3 Cu3 177.3(11) . .
C42 C43 N3 C39 1.0(12) . .
C42 C43 N3 Cu3 -176.5(5) . .
O6 Cu3 N3 C39 145.4(9) 3_445 .
O12 Cu3 N3 C39 -41.8(9) . .
N2 Cu3 N3 C39 -126.6(14) 4_546 .
O1W Cu3 N3 C39 52.3(9) . .
O6 Cu3 N3 C43 -37.4(5) 3_445 .
O12 Cu3 N3 C43 135.5(5) . .
N2 Cu3 N3 C43 50.7(15) 4_546 .
O1W Cu3 N3 C43 -130.5(5) . .
C48 C49 N4 C50 -0.6(9) . .
C48 C49 N4 Cu1 -173.1(6) . 2
C51 C50 N4 C49 -0.6(7) . .
C51 C50 N4 Cu1 172.4(4) . 2
O9 C3 N5 C1 174.9(4) . .
N7 C3 N5 C1 -4.2(6) . .
O9 C3 N5 C4 3.1(6) . .
N7 C3 N5 C4 -176.0(3) . .
O7 C1 N5 C3 -173.1(4) . .
N6 C1 N5 C3 9.3(5) . .
O7 C1 N5 C4 -1.2(6) . .
N6 C1 N5 C4 -178.9(3) . .
C5 C4 N5 C3 71.2(5) . .
C5 C4 N5 C1 -101.3(4) . .
O8 C2 N6 C1 -175.3(4) . .
N7 C2 N6 C1 4.0(6) . .
O8 C2 N6 C7 -1.1(6) . .
N7 C2 N6 C7 178.2(4) . .
O7 C1 N6 C2 173.2(4) . .
N5 C1 N6 C2 -9.1(6) . .
O7 C1 N6 C7 -0.9(6) . .
N5 C1 N6 C7 176.8(3) . .
C8 C7 N6 C2 -76.5(5) . .
C8 C7 N6 C1 98.0(4) . .
O9 C3 N7 C2 179.1(4) . .
N5 C3 N7 C2 -1.7(6) . .
O9 C3 N7 C10 -2.6(7) . .
N5 C3 N7 C10 176.5(4) . .
O8 C2 N7 C3 -178.8(4) . .
N6 C2 N7 C3 1.8(6) . .
O8 C2 N7 C10 2.9(7) . .
N6 C2 N7 C10 -176.5(4) . .
C11 C10 N7 C3 107.3(5) . .
C11 C10 N7 C2 -74.4(5) . .
O16 C13 N8 C15 -179.7(4) . .
N9 C13 N8 C15 -0.9(6) . .
O16 C13 N8 C16 -4.1(6) . .
N9 C13 N8 C16 174.8(4) . .
O18 C15 N8 C13 176.7(4) . .
N10 C15 N8 C13 -6.6(6) . .
O18 C15 N8 C16 1.1(6) . .
N10 C15 N8 C16 177.8(4) . .
C17 C16 N8 C13 -69.5(5) . .
C17 C16 N8 C15 106.5(4) . .
O16 C13 N9 C14 -175.8(5) . .
N8 C13 N9 C14 5.4(7) . .
O16 C13 N9 C19 3.9(7) . .
N8 C13 N9 C19 -174.9(4) . .
O17 C14 N9 C13 176.4(5) . .
N10 C14 N9 C13 -2.0(7) . .
O17 C14 N9 C19 -3.2(8) . .
N10 C14 N9 C19 178.4(5) . .
C20 C19 N9 C13 -82.9(6) . .
C20 C19 N9 C14 96.7(6) . .
O18 C15 N10 C14 -172.8(4) . .
N8 C15 N10 C14 10.5(6) . .
O18 C15 N10 C22 3.6(6) . .
N8 C15 N10 C22 -173.1(4) . .
O17 C14 N10 C15 175.0(5) . .
N9 C14 N10 C15 -6.6(7) . .
O17 C14 N10 C22 -1.4(8) . .
N9 C14 N10 C22 177.0(4) . .
C23 C22 N10 C15 -89.6(5) . .
C23 C22 N10 C14 87.0(5) . .
O2 C6 O1 Cu1 -6.2(6) . .
C5 C6 O1 Cu1 171.6(3) . .
O3 Cu1 O1 C6 -81.7(4) 6 .
O14 Cu1 O1 C6 90.0(4) 6_556 .
O10 Cu1 O1 C6 -0.6(7) . .
N4 Cu1 O1 C6 -169.8(4) 2 .
Cu2 Cu1 O1 C6 1.8(3) . .
O1 C6 O2 Cu2 7.4(6) . .
C5 C6 O2 Cu2 -170.5(3) . .
O11 Cu2 O2 C6 3.3(11) . .
O4 Cu2 O2 C6 80.1(3) 6 .
O15 Cu2 O2 C6 -83.7(3) 6_556 .
N1 Cu2 O2 C6 -179.0(3) . .
Cu1 Cu2 O2 C6 -4.5(3) . .
O4 C9 O3 Cu1 -8.1(6) . 6_556
C8 C9 O3 Cu1 170.5(3) . 6_556
O3 C9 O4 Cu2 6.7(6) . 6_556
C8 C9 O4 Cu2 -171.9(3) . 6_556
O5 C12 O6 Cu3 17.5(9) . 3
C11 C12 O6 Cu3 -159.9(4) . 3
O11 C18 O10 Cu1 0.2(6) . .
C17 C18 O10 Cu1 178.8(3) . .
O3 Cu1 O10 C18 81.3(3) 6 .
O14 Cu1 O10 C18 -90.0(3) 6_556 .
O1 Cu1 O10 C18 0.8(7) . .
N4 Cu1 O10 C18 169.8(3) 2 .
Cu2 Cu1 O10 C18 -1.5(3) . .
O10 C18 O11 Cu2 2.3(6) . .
C17 C18 O11 Cu2 -176.3(3) . .
O2 Cu2 O11 C18 -10.5(11) . .
O4 Cu2 O11 C18 -87.2(3) 6 .
O15 Cu2 O11 C18 76.9(3) 6_556 .
N1 Cu2 O11 C18 171.8(3) . .
Cu1 Cu2 O11 C18 -2.6(3) . .
O13 C21 O12 Cu3 12.9(8) . .
C20 C21 O12 Cu3 -161.8(4) . .
O6 Cu3 O12 C21 1.5(15) 3_445 .
N3 Cu3 O12 C21 -99.7(4) . .
N2 Cu3 O12 C21 72.7(4) 4_546 .
O1W Cu3 O12 C21 169.1(4) . .
O15 C24 O14 Cu1 -6.5(6) . 6
C23 C24 O14 Cu1 171.2(3) . 6
O14 C24 O15 Cu2 3.8(7) . 6
C23 C24 O15 Cu2 -173.9(3) . 6
O2W O3W O6W O6W 92(3) 2 2
